data_4326865
loop_
_publ_author_name
'S\'ebastien Ladouceur'
'Daniel Fortin'
'Eli Zysman-Colman'

_publ_section_title
;
 Enhanced Luminescent Iridium(III) Complexes Bearing Aryltriazole
 Cyclometallated Ligands
;
_journal_name_full 'Inorganic Chemistry'
_journal_page_first 11514
_journal_page_last 11526
_journal_paper_doi 10.1021/ic2014013
_journal_volume 50
_journal_year 2011
_chemical_formula_sum 'C40 H32 F6 Ir N8 P'
_chemical_formula_weight 961.91
_chemical_name_systematic
;
 ?
;
_space_group_IT_number 14
_symmetry_cell_setting monoclinic
_symmetry_space_group_name_Hall '-P 2ybc'
_symmetry_space_group_name_H-M 'P 1 21/c 1'
_atom_sites_solution_hydrogens geom
_atom_sites_solution_primary direct
_atom_sites_solution_secondary difmap
_audit_conform_dict_location ftp://ftp.iucr.org/pub/cif_core.dic
_audit_conform_dict_name cif_core.dic
_audit_conform_dict_version 2.3
_audit_creation_date 2010-05-11T09:24:37-00:00
_audit_creation_method 'WinGX routine CIF_UPDATE'
_cell_angle_alpha 90
_cell_angle_beta 115.297(19)
_cell_angle_gamma 90
_cell_formula_units_Z 4
_cell_length_a 15.837(4)
_cell_length_b 15.516(4)
_cell_length_c 18.061(4)
_cell_measurement_reflns_used 20
_cell_measurement_temperature 293(2)
_cell_measurement_theta_max 35
_cell_measurement_theta_min 30
_cell_volume 4012.5(18)
_computing_cell_refinement Difrac
_computing_data_collection Difrac
_computing_data_reduction NRCVAX
_computing_structure_refinement 'SHELXL-97 (Sheldrick, 1997)'
_computing_structure_solution 'SHELXS-97 (Sheldrick, 1997)'
_diffrn_ambient_temperature 293(2)
_diffrn_measured_fraction_theta_full 0.981
_diffrn_measured_fraction_theta_max 0.981
_diffrn_measurement_device_type CAD4
_diffrn_measurement_method Omega
_diffrn_radiation_monochromator graphite
_diffrn_radiation_type CuK\a
_diffrn_radiation_wavelength 1.54176
_diffrn_reflns_av_R_equivalents 0
_diffrn_reflns_av_unetI/netI 0.1738
_diffrn_reflns_limit_h_max 17
_diffrn_reflns_limit_h_min -19
_diffrn_reflns_limit_k_max 18
_diffrn_reflns_limit_k_min 0
_diffrn_reflns_limit_l_max 22
_diffrn_reflns_limit_l_min 0
_diffrn_reflns_number 7448
_diffrn_reflns_theta_full 70
_diffrn_reflns_theta_max 70.04
_diffrn_reflns_theta_min 3.93
_diffrn_standards_decay_% 0
_diffrn_standards_interval_count 100
_diffrn_standards_number 1
_exptl_absorpt_coefficient_mu 7.404
_exptl_absorpt_correction_T_max 0.7085
_exptl_absorpt_correction_T_min 0.2148
_exptl_absorpt_correction_type psi-scan
_exptl_absorpt_process_details empirical
_exptl_crystal_colour Yellow
_exptl_crystal_density_diffrn 1.592
_exptl_crystal_description Needle
_exptl_crystal_F_000 1896
_exptl_crystal_size_max 0.3
_exptl_crystal_size_mid 0.2
_exptl_crystal_size_min 0.05
_refine_diff_density_max 1.103
_refine_diff_density_min -1.904
_refine_diff_density_rms 0.153
_refine_ls_extinction_coef 0.00138(11)
_refine_ls_extinction_expression Fc^*^=kFc[1+0.001xFc^2^\l^3^/sin(2\q)]^-1/4^
_refine_ls_extinction_method SHELXL
_refine_ls_goodness_of_fit_ref 0.942
_refine_ls_hydrogen_treatment none
_refine_ls_matrix_type full
_refine_ls_number_parameters 483
_refine_ls_number_reflns 7448
_refine_ls_number_restraints 54
_refine_ls_restrained_S_all 0.94
_refine_ls_R_factor_all 0.2207
_refine_ls_R_factor_gt 0.085
_refine_ls_shift/su_max 0.001
_refine_ls_shift/su_mean 0
_refine_ls_structure_factor_coef Fsqd
_refine_ls_weighting_details 'calc w=1/[\s^2^(Fo^2^)+(0.0944P)^2^+0.0000P] where P=(Fo^2^+2Fc^2^)/3'
_refine_ls_weighting_scheme calc
_refine_ls_wR_factor_gt 0.1749
_refine_ls_wR_factor_ref 0.2222
_reflns_number_gt 3096
_reflns_number_total 7448
_reflns_threshold_expression >2sigma(I)
_cod_data_source_file ic2014013_si_002_1.cif
_cod_data_source_block sl03169f1
_cod_depositor_comments
;
The following automatic conversions were performed:

'_exptl_absorpt_correction_type' value 'Psi-Scan' changed to
'psi-scan' according to the built-in table from CIF Core dictionary
named 'cif_core.dic' version 2.4.1 from 2010-06-29.

Automatic conversion script
Id: cif_fix_values 1715 2011-07-08 13:25:40Z adriana 
;
_cod_original_cell_volume 4012.6(17)
_cod_database_code 4326865

loop_
_symmetry_equiv_pos_as_xyz
'x, y, z'
'-x, y+1/2, -z+1/2'
'-x, -y, -z'
'x, -y-1/2, z-1/2'

loop_
_atom_site_label
_atom_site_type_symbol
_atom_site_fract_x
_atom_site_fract_y
_atom_site_fract_z
_atom_site_U_iso_or_equiv
_atom_site_adp_type
_atom_site_occupancy
_atom_site_symmetry_multiplicity
_atom_site_calc_flag
_atom_site_refinement_flags
_atom_site_disorder_assembly
_atom_site_disorder_group
C1 C 0.2216(11) 0.8303(11) -0.1247(9) 0.068(5) Uani 1 1 d . . .
H1 H 0.1906 0.8403 -0.0918 0.082 Uiso 1 1 calc R . .
C2 C 0.1900(12) 0.8684(12) -0.2008(11) 0.092(6) Uani 1 1 d . . .
H2 H 0.1371 0.9031 -0.2198 0.111 Uiso 1 1 calc R . .
C3 C 0.2368(16) 0.8551(12) -0.2477(10) 0.097(7) Uani 1 1 d . . .
H3 H 0.2172 0.881 -0.2988 0.117 Uiso 1 1 calc R . .
C4 C 0.3135(13) 0.8024(11) -0.2177(11) 0.084(5) Uani 1 1 d . . .
H4 H 0.3459 0.7927 -0.2494 0.101 Uiso 1 1 calc R . .
C5 C 0.3436(12) 0.7641(10) -0.1440(9) 0.067(5) Uani 1 1 d . . .
C6 C 0.4225(12) 0.7071(12) -0.1111(11) 0.078(5) Uani 1 1 d . . .
C7 C 0.4810(16) 0.6882(14) -0.1496(13) 0.105(7) Uani 1 1 d . . .
H7 H 0.4694 0.7118 -0.2004 0.125 Uiso 1 1 calc R . .
C8 C 0.5551(15) 0.6346(14) -0.1109(15) 0.102(7) Uani 1 1 d . . .
H8 H 0.5965 0.6239 -0.134 0.122 Uiso 1 1 calc R . .
C9 C 0.5685(15) 0.5977(12) -0.0409(14) 0.098(6) Uani 1 1 d . . .
H9 H 0.6168 0.5581 -0.0174 0.117 Uiso 1 1 calc R . .
C10 C 0.5124(14) 0.6165(12) -0.0018(11) 0.082(5) Uani 1 1 d . . .
H10 H 0.525 0.5921 0.0489 0.099 Uiso 1 1 calc R . .
C11 C 0.6324(12) 0.9523(11) 0.0899(10) 0.079(5) Uani 1 1 d . . .
H11A H 0.676 0.976 0.142 0.095 Uiso 1 1 calc R . .
H11B H 0.593 0.999 0.0578 0.095 Uiso 1 1 calc R . .
C12 C 0.6853(12) 0.9168(11) 0.0466(11) 0.073(5) Uani 1 1 d . . .
C13 C 0.6988(19) 0.8319(14) 0.0391(17) 0.139(10) Uani 1 1 d . . .
H13 H 0.6698 0.7938 0.0606 0.167 Uiso 1 1 calc R . .
C14 C 0.751(2) 0.7964(18) 0.003(2) 0.161(12) Uani 1 1 d . . .
H14 H 0.7587 0.7373 -0.0002 0.193 Uiso 1 1 calc R . .
C15 C 0.7911(16) 0.855(2) -0.0287(14) 0.119(8) Uani 1 1 d . . .
H15 H 0.8318 0.8367 -0.0503 0.143 Uiso 1 1 calc R . .
C16 C 0.772(2) 0.9410(17) -0.0287(15) 0.130(9) Uani 1 1 d . . .
H16 H 0.7954 0.9797 -0.0546 0.156 Uiso 1 1 calc R . .
C17 C 0.721(2) 0.9694(17) 0.0075(13) 0.122(9) Uani 1 1 d . . .
H17 H 0.7083 1.0282 0.0061 0.146 Uiso 1 1 calc R . .
C18 C 0.5991(14) 0.8309(13) 0.1682(10) 0.089(6) Uani 1 1 d . . .
H18 H 0.6543 0.8312 0.216 0.107 Uiso 1 1 calc R . .
C19 C 0.5272(13) 0.7741(11) 0.1477(10) 0.076(5) Uani 1 1 d . . .
C20 C 0.5119(11) 0.6973(10) 0.1833(8) 0.067(5) Uani 1 1 d . . .
C21 C 0.5675(14) 0.6619(13) 0.2583(10) 0.094(6) Uani 1 1 d . . .
H21 H 0.6244 0.6869 0.2921 0.113 Uiso 1 1 calc R . .
C22 C 0.5358(15) 0.5862(15) 0.2827(12) 0.112(7) Uani 1 1 d . . .
H22 H 0.5707 0.5631 0.3345 0.134 Uiso 1 1 calc R . .
C23 C 0.4581(15) 0.5484(12) 0.2335(11) 0.099(7) Uani 1 1 d . . .
H23 H 0.4396 0.4976 0.2497 0.119 Uiso 1 1 calc R . .
C24 C 0.4038(12) 0.5832(11) 0.1581(11) 0.079(5) Uani 1 1 d . . .
H24 H 0.3477 0.5562 0.1255 0.095 Uiso 1 1 calc R . .
C25 C 0.4280(13) 0.6555(10) 0.1288(10) 0.072(3) Uani 1 1 d . . .
C26 C 0.1254(16) 0.4438(13) -0.1147(12) 0.130(9) Uani 1 1 d . . .
H26A H 0.0781 0.4223 -0.0988 0.156 Uiso 1 1 calc R . .
H26B H 0.1769 0.4033 -0.0946 0.156 Uiso 1 1 calc R . .
C27 C 0.0849(15) 0.4442(16) -0.2066(15) 0.107(6) Uani 1 1 d U . .
C28 C 0.0309(16) 0.5129(15) -0.2500(14) 0.117(7) Uani 1 1 d U . .
H28 H 0.0225 0.5608 -0.223 0.14 Uiso 1 1 calc R . .
C29 C -0.0108(18) 0.5084(18) -0.3356(15) 0.137(8) Uani 1 1 d U . .
H29 H -0.0442 0.5566 -0.3635 0.165 Uiso 1 1 calc R . .
C30 C -0.008(2) 0.444(2) -0.3798(17) 0.154(9) Uani 1 1 d U . .
H30 H -0.0424 0.4422 -0.4363 0.185 Uiso 1 1 calc R . .
C31 C 0.051(2) 0.378(2) -0.3368(18) 0.182(10) Uani 1 1 d U . .
H31 H 0.0592 0.3317 -0.3658 0.218 Uiso 1 1 calc R . .
C32 C 0.0995(19) 0.3777(18) -0.2515(17) 0.163(10) Uani 1 1 d U . .
H32 H 0.1411 0.3334 -0.225 0.196 Uiso 1 1 calc R . .
C33 C 0.1167(13) 0.5807(17) -0.0390(10) 0.098(7) Uani 1 1 d . . .
H33 H 0.0582 0.5735 -0.0394 0.118 Uiso 1 1 calc R . .
C34 C 0.1776(13) 0.6456(15) -0.0048(12) 0.087(6) Uani 1 1 d . . .
C35 C 0.1877(14) 0.7231(17) 0.0418(13) 0.100(7) Uani 1 1 d . . .
C36 C 0.1178(16) 0.7496(16) 0.0666(15) 0.111(8) Uani 1 1 d . . .
H36 H 0.0621 0.7192 0.0499 0.133 Uiso 1 1 calc R . .
C38 C 0.213(2) 0.8659(18) 0.135(2) 0.156(14) Uani 1 1 d . . .
H38 H 0.2222 0.9166 0.165 0.187 Uiso 1 1 calc R . .
C39 C 0.2826(16) 0.8382(13) 0.1107(12) 0.102(7) Uani 1 1 d . . .
H39 H 0.3374 0.8698 0.1266 0.123 Uiso 1 1 calc R . .
C37 C 0.134(3) 0.821(2) 0.116(2) 0.165(17) Uani 1 1 d . . .
H37 H 0.0911 0.8383 0.1359 0.198 Uiso 1 1 calc R . .
C40 C 0.2702(13) 0.7639(9) 0.0632(10) 0.072(3) Uani 1 1 d . . .
N1 N 0.2967(9) 0.7788(8) -0.0979(7) 0.069(3) Uani 1 1 d . . .
N2 N 0.4382(10) 0.6712(8) -0.0381(8) 0.073(4) Uani 1 1 d . . .
N3 N 0.5739(11) 0.8872(9) 0.1046(9) 0.083(4) Uani 1 1 d . . .
N4 N 0.4900(10) 0.8659(8) 0.0464(7) 0.068(4) Uani 1 1 d . . .
N5 N 0.4620(10) 0.7990(8) 0.0741(6) 0.065(4) Uani 1 1 d . . .
N6 N 0.1597(13) 0.5276(11) -0.0729(9) 0.093(5) Uani 1 1 d . . .
N7 N 0.2439(10) 0.5587(11) -0.0640(8) 0.082(4) Uani 1 1 d . . .
N8 N 0.2507(8) 0.6335(8) -0.0237(7) 0.058(3) Uani 1 1 d . . .
Ir1 Ir 0.35618(5) 0.71666(5) 0.01976(4) 0.0613(3) Uani 1 1 d . . .
F1 F 0.1045(8) 0.4782(8) 0.1088(7) 0.129(2) Uani 1 1 d . A .
F2 F 0.2252(8) 0.3082(7) 0.1603(7) 0.129(2) Uani 1 1 d . A .
F3A F 0.2156(15) 0.4178(13) 0.0721(14) 0.129(2) Uani 0.579(11) 1 d PD A 2
F4A F 0.0965(18) 0.3332(14) 0.0534(15) 0.129(2) Uani 0.579(11) 1 d PD A 2
F5A F 0.1085(16) 0.3688(15) 0.1792(14) 0.129(2) Uani 0.579(11) 1 d PD A 2
F6A F 0.2411(14) 0.4457(13) 0.2068(15) 0.129(2) Uani 0.579(11) 1 d PD A 2
F3B F 0.108(2) 0.370(2) 0.0433(18) 0.129(2) Uani 0.421(11) 1 d PD A 2
F4B F 0.0647(18) 0.342(2) 0.1400(19) 0.129(2) Uani 0.421(11) 1 d PD A 2
F5B F 0.188(2) 0.414(2) 0.2311(15) 0.129(2) Uani 0.421(11) 1 d PD A 2
F6B F 0.2448(18) 0.4378(19) 0.138(2) 0.129(2) Uani 0.421(11) 1 d PD A 2
P1 P 0.1622(4) 0.3918(4) 0.1333(4) 0.1002(18) Uani 1 1 d . . .

loop_
_atom_site_aniso_label
_atom_site_aniso_U_11
_atom_site_aniso_U_22
_atom_site_aniso_U_33
_atom_site_aniso_U_23
_atom_site_aniso_U_13
_atom_site_aniso_U_12
C1 0.065(10) 0.081(12) 0.054(9) 0.014(8) 0.021(8) 0.027(10)
C2 0.065(11) 0.105(15) 0.074(12) 0.009(11) -0.001(10) 0.034(11)
C3 0.15(2) 0.086(14) 0.056(11) 0.032(10) 0.045(12) 0.006(14)
C4 0.088(13) 0.086(13) 0.080(12) 0.027(10) 0.038(10) 0.024(11)
C5 0.080(11) 0.077(12) 0.045(8) -0.009(8) 0.027(8) -0.007(10)
C6 0.070(11) 0.087(13) 0.072(11) 0.006(11) 0.026(9) 0.029(11)
C7 0.132(18) 0.129(19) 0.096(15) 0.016(13) 0.091(15) 0.027(15)
C8 0.091(15) 0.109(17) 0.14(2) -0.036(15) 0.081(16) -0.003(14)
C9 0.114(18) 0.073(13) 0.117(18) 0.003(13) 0.059(15) 0.013(12)
C10 0.111(15) 0.088(14) 0.077(12) -0.008(11) 0.069(12) -0.002(12)
C11 0.066(11) 0.080(12) 0.071(11) -0.007(10) 0.009(9) 0.005(10)
C12 0.075(12) 0.046(10) 0.086(13) -0.010(9) 0.023(10) -0.002(9)
C13 0.18(3) 0.082(16) 0.23(3) 0.030(17) 0.16(2) 0.042(17)
C14 0.16(3) 0.11(2) 0.26(4) 0.02(2) 0.13(3) 0.01(2)
C15 0.100(18) 0.14(2) 0.119(19) -0.032(18) 0.051(15) 0.025(18)
C16 0.20(3) 0.10(2) 0.107(19) 0.024(15) 0.077(19) 0.001(19)
C17 0.16(3) 0.11(2) 0.080(15) -0.015(14) 0.042(15) -0.031(19)
C18 0.102(15) 0.095(14) 0.060(11) 0.016(10) 0.025(10) 0.007(13)
C19 0.096(13) 0.066(12) 0.071(11) 0.007(10) 0.042(10) -0.007(11)
C20 0.069(10) 0.083(13) 0.037(7) 0.000(8) 0.012(7) 0.004(9)
C21 0.118(16) 0.108(15) 0.049(10) -0.005(10) 0.029(10) -0.021(14)
C22 0.100(17) 0.15(2) 0.069(13) 0.036(14) 0.019(12) 0.015(16)
C23 0.105(15) 0.078(13) 0.073(12) 0.014(10) -0.001(11) 0.000(12)
C24 0.076(12) 0.080(12) 0.075(11) -0.005(10) 0.027(10) 0.008(10)
C25 0.096(10) 0.040(7) 0.081(8) -0.001(6) 0.039(7) 0.005(6)
C26 0.13(2) 0.101(16) 0.095(16) 0.002(13) -0.010(14) -0.046(15)
C27 0.094(14) 0.116(15) 0.109(13) -0.010(10) 0.043(11) -0.031(12)
C28 0.131(18) 0.113(14) 0.105(12) -0.005(11) 0.049(13) -0.024(12)
C29 0.150(18) 0.151(18) 0.104(12) 0.008(12) 0.048(14) -0.029(15)
C30 0.15(2) 0.19(2) 0.109(15) -0.016(12) 0.052(15) -0.015(17)
C31 0.18(2) 0.22(2) 0.125(15) -0.045(17) 0.045(17) 0.029(17)
C32 0.152(19) 0.161(18) 0.138(15) -0.032(14) 0.024(16) 0.020(15)
C33 0.064(12) 0.17(2) 0.058(11) 0.026(13) 0.024(10) -0.001(14)
C34 0.053(10) 0.112(16) 0.089(14) 0.033(12) 0.024(10) -0.019(12)
C35 0.075(13) 0.14(2) 0.094(14) 0.017(15) 0.045(11) -0.032(15)
C36 0.096(16) 0.13(2) 0.129(19) 0.051(16) 0.068(15) 0.018(14)
C38 0.24(4) 0.11(2) 0.21(3) 0.04(2) 0.19(3) 0.07(2)
C39 0.15(2) 0.082(14) 0.114(16) 0.021(12) 0.092(15) 0.030(14)
C37 0.25(4) 0.13(3) 0.22(3) 0.07(2) 0.20(4) 0.11(3)
C40 0.096(10) 0.040(7) 0.081(8) -0.001(6) 0.039(7) 0.005(6)
N1 0.081(9) 0.061(8) 0.059(7) -0.011(7) 0.023(7) -0.013(8)
N2 0.089(11) 0.047(8) 0.071(9) -0.006(7) 0.023(8) -0.009(8)
N3 0.095(11) 0.068(9) 0.086(11) 0.000(8) 0.037(9) -0.026(9)
N4 0.088(10) 0.063(9) 0.050(7) 0.001(7) 0.027(7) 0.003(8)
N5 0.102(10) 0.061(9) 0.032(6) 0.002(6) 0.027(6) 0.007(8)
N6 0.111(14) 0.106(13) 0.061(9) 0.013(9) 0.036(10) -0.002(12)
N7 0.064(9) 0.112(13) 0.063(9) -0.005(8) 0.022(7) -0.027(9)
N8 0.046(7) 0.069(9) 0.060(8) 0.008(7) 0.022(6) 0.011(7)
Ir1 0.0587(4) 0.0711(5) 0.0528(4) -0.0019(4) 0.0227(3) 0.0024(5)
F1 0.100(4) 0.129(5) 0.123(5) 0.007(4) 0.014(4) 0.012(4)
F2 0.100(4) 0.129(5) 0.123(5) 0.007(4) 0.014(4) 0.012(4)
F3A 0.100(4) 0.129(5) 0.123(5) 0.007(4) 0.014(4) 0.012(4)
F4A 0.100(4) 0.129(5) 0.123(5) 0.007(4) 0.014(4) 0.012(4)
F5A 0.100(4) 0.129(5) 0.123(5) 0.007(4) 0.014(4) 0.012(4)
F6A 0.100(4) 0.129(5) 0.123(5) 0.007(4) 0.014(4) 0.012(4)
F3B 0.100(4) 0.129(5) 0.123(5) 0.007(4) 0.014(4) 0.012(4)
F4B 0.100(4) 0.129(5) 0.123(5) 0.007(4) 0.014(4) 0.012(4)
F5B 0.100(4) 0.129(5) 0.123(5) 0.007(4) 0.014(4) 0.012(4)
F6B 0.100(4) 0.129(5) 0.123(5) 0.007(4) 0.014(4) 0.012(4)
P1 0.065(3) 0.100(4) 0.114(4) -0.005(4) 0.018(3) 0.009(3)

loop_
_atom_type_symbol
_atom_type_description
_atom_type_scat_dispersion_real
_atom_type_scat_dispersion_imag
_atom_type_scat_source
C C 0.0181 0.0091 'International Tables Vol C Tables 4.2.6.8 and 6.1.1.4'
H H 0 0 'International Tables Vol C Tables 4.2.6.8 and 6.1.1.4'
F F 0.0727 0.0534 'International Tables Vol C Tables 4.2.6.8 and 6.1.1.4'
Ir Ir -4.771 6.5667 'International Tables Vol C Tables 4.2.6.8 and 6.1.1.4'
N N 0.0311 0.018 'International Tables Vol C Tables 4.2.6.8 and 6.1.1.4'
P P 0.2955 0.4335 'International Tables Vol C Tables 4.2.6.8 and 6.1.1.4'

loop_
_geom_angle_atom_site_label_1
_geom_angle_atom_site_label_2
_geom_angle_atom_site_label_3
_geom_angle
N1 C1 C2 120.2(16)
C3 C2 C1 119.6(16)
C2 C3 C4 118.2(16)
C5 C4 C3 122.3(18)
C4 C5 N1 118.7(16)
C4 C5 C6 124.0(17)
N1 C5 C6 117.3(15)
N2 C6 C7 120.7(16)
N2 C6 C5 115.0(16)
C7 C6 C5 124.3(18)
C8 C7 C6 118.6(18)
C9 C8 C7 120.5(19)
C8 C9 C10 122(2)
N2 C10 C9 119.6(18)
N3 C11 C12 112.5(15)
C13 C12 C17 115(2)
C13 C12 C11 125(2)
C17 C12 C11 120.5(19)
C12 C13 C14 126(2)
C15 C14 C13 114(2)
C14 C15 C16 121(3)
C17 C16 C15 121(3)
C16 C17 C12 123(3)
N3 C18 C19 106.1(16)
N5 C19 C18 106.4(15)
N5 C19 C20 118.7(16)
C18 C19 C20 134.8(17)
C21 C20 C19 128.2(16)
C21 C20 C25 120.8(16)
C19 C20 C25 110.9(14)
C20 C21 C22 118.3(18)
C23 C22 C21 120.9(19)
C22 C23 C24 120.4(19)
C25 C24 C23 123.2(18)
C24 C25 C20 116.1(16)
C24 C25 Ir1 128.6(14)
C20 C25 Ir1 115.2(11)
N6 C26 C27 116.7(18)
C28 C27 C32 117(2)
C28 C27 C26 120(2)
C32 C27 C26 123(3)
C27 C28 C29 118(3)
C30 C29 C28 126(3)
C29 C30 C31 115(3)
C30 C31 C32 123(3)
C27 C32 C31 119(3)
C34 C33 N6 105.1(19)
C33 C34 N8 108(2)
C33 C34 C35 141(2)
N8 C34 C35 111.7(17)
C40 C35 C36 124(2)
C40 C35 C34 114.4(19)
C36 C35 C34 121(2)
C37 C36 C35 119(3)
C37 C38 C39 122(3)
C40 C39 C38 121(2)
C38 C37 C36 119(3)
C35 C40 C39 115(2)
C35 C40 Ir1 117.3(15)
C39 C40 Ir1 127.4(15)
C1 N1 C5 121.0(14)
C1 N1 Ir1 124.7(11)
C5 N1 Ir1 114.2(11)
C6 N2 C10 119.0(15)
C6 N2 Ir1 116.8(12)
C10 N2 Ir1 123.7(11)
N4 N3 C18 109.8(14)
N4 N3 C11 121.3(14)
C18 N3 C11 127.9(17)
N5 N4 N3 106.3(12)
N4 N5 C19 111.3(14)
N4 N5 Ir1 132.0(10)
C19 N5 Ir1 115.5(11)
N7 N6 C33 112.5(17)
N7 N6 C26 119.8(19)
C33 N6 C26 128(2)
N8 N7 N6 102.5(14)
N7 N8 C34 112.1(16)
N7 N8 Ir1 129.1(10)
C34 N8 Ir1 118.4(14)
C40 Ir1 N8 78.0(6)
C40 Ir1 N5 98.2(6)
N8 Ir1 N5 174.4(5)
C40 Ir1 C25 89.1(7)
N8 Ir1 C25 96.1(6)
N5 Ir1 C25 79.6(6)
C40 Ir1 N2 174.2(6)
N8 Ir1 N2 100.3(5)
N5 Ir1 N2 83.8(5)
C25 Ir1 N2 96.6(6)
C40 Ir1 N1 98.1(6)
N8 Ir1 N1 87.8(5)
N5 Ir1 N1 96.9(5)
C25 Ir1 N1 172.4(6)
N2 Ir1 N1 76.2(6)
F6B F3A P1 58.2(17)
F6B F3A F3B 110(2)
P1 F3A F3B 52.6(10)
F3B F4A P1 67(4)
F4B F5A F5B 168(4)
F4B F5A P1 96(3)
F5B F5A P1 71.6(13)
F5B F6A F6B 130(2)
F5B F6A P1 70.9(16)
F6B F6A P1 59.4(12)
F4A F3B P1 89(4)
F4A F3B F3A 131(5)
P1 F3B F3A 63.3(11)
F5A F4B P1 55(3)
F6A F5B F5A 122(2)
F6A F5B P1 65.9(16)
F5A F5B P1 56.1(11)
F3A F6B F6A 153(3)
F3A F6B P1 81(2)
F6A F6B P1 71.7(14)
F5A P1 F6B 144.3(17)
F5A P1 F3B 110.9(16)
F6B P1 F3B 104.1(18)
F5A P1 F1 87.7(10)
F6B P1 F1 89.8(12)
F3B P1 F1 83.9(14)
F5A P1 F2 93.9(11)
F6B P1 F2 87.3(12)
F3B P1 F2 98.1(14)
F1 P1 F2 176.8(7)
F5A P1 F6A 95.4(12)
F6B P1 F6A 49.0(11)
F3B P1 F6A 151.6(16)
F1 P1 F6A 86.7(9)
F2 P1 F6A 90.4(9)
F5A P1 F4A 93.4(13)
F6B P1 F4A 122.1(19)
F3B P1 F4A 23.4(14)
F1 P1 F4A 98.7(10)
F2 P1 F4A 84.0(10)
F6A P1 F4A 169.9(15)
F5A P1 F5B 52.3(11)
F6B P1 F5B 92.1(15)
F3B P1 F5B 162.0(18)
F1 P1 F5B 88.4(11)
F2 P1 F5B 90.3(11)
F6A P1 F5B 43.2(11)
F4A P1 F5B 144.9(16)
F5A P1 F3A 174.8(12)
F6B P1 F3A 40.3(13)
F3B P1 F3A 64.1(13)
F1 P1 F3A 90.3(9)
F2 P1 F3A 88.4(9)
F6A P1 F3A 89.2(11)
F4A P1 F3A 82.2(13)
F5B P1 F3A 132.4(13)
F5A P1 F4B 28.6(11)
F6B P1 F4B 172.8(18)
F3B P1 F4B 82.6(15)
F1 P1 F4B 88.3(11)
F2 P1 F4B 94.5(11)
F6A P1 F4B 123.9(14)
F4A P1 F4B 65.1(12)
F5B P1 F4B 80.9(14)
F3A P1 F4B 146.6(13)

loop_
_geom_bond_atom_site_label_1
_geom_bond_atom_site_label_2
_geom_bond_distance
C1 N1 1.340(18)
C1 C2 1.38(2)
C2 C3 1.36(2)
C3 C4 1.37(2)
C4 C5 1.34(2)
C5 N1 1.351(18)
C5 C6 1.44(2)
C6 N2 1.353(19)
C6 C7 1.41(2)
C7 C8 1.36(3)
C8 C9 1.32(2)
C9 C10 1.38(2)
C10 N2 1.37(2)
C11 N3 1.47(2)
C11 C12 1.47(2)
C12 C13 1.35(2)
C12 C17 1.35(3)
C13 C14 1.37(3)
C14 C15 1.36(3)
C15 C16 1.36(3)
C16 C17 1.32(3)
C18 N3 1.360(19)
C18 C19 1.36(2)
C19 N5 1.345(19)
C19 C20 1.42(2)
C20 C21 1.38(2)
C20 C25 1.43(2)
C21 C22 1.42(2)
C22 C23 1.31(2)
C23 C24 1.37(2)
C24 C25 1.36(2)
C25 Ir1 2.040(16)
C26 N6 1.48(2)
C26 C27 1.50(3)
C27 C28 1.38(3)
C27 C32 1.39(3)
C28 C29 1.40(3)
C29 C30 1.29(3)
C30 C31 1.38(3)
C31 C32 1.40(3)
C33 C34 1.35(3)
C33 N6 1.37(2)
C34 N8 1.35(2)
C34 C35 1.44(3)
C35 C40 1.35(2)
C35 C36 1.42(3)
C36 C37 1.38(3)
C38 C37 1.34(4)
C38 C39 1.42(3)
C39 C40 1.40(2)
C40 Ir1 1.979(18)
N1 Ir1 2.150(12)
N2 Ir1 2.106(15)
N3 N4 1.336(17)
N4 N5 1.309(15)
N5 Ir1 2.000(13)
N6 N7 1.361(19)
N7 N8 1.350(17)
N8 Ir1 1.988(13)
F1 P1 1.576(12)
F2 P1 1.582(12)
F3A F6B 1.11(3)
F3A P1 1.70(2)
F3A F3B 1.72(4)
F4A F3B 0.65(4)
F4A P1 1.64(2)
F5A F4B 0.85(3)
F5A F5B 1.39(3)
F5A P1 1.46(2)
F6A F5B 1.21(3)
F6A F6B 1.28(3)
F6A P1 1.614(18)
F3B P1 1.52(3)
F4B P1 1.77(3)
F5B P1 1.67(3)
F6B P1 1.46(3)

loop_
_geom_torsion_atom_site_label_1
_geom_torsion_atom_site_label_2
_geom_torsion_atom_site_label_3
_geom_torsion_atom_site_label_4
_geom_torsion
N1 C1 C2 C3 -1(3)
C1 C2 C3 C4 1(3)
C2 C3 C4 C5 0(3)
C3 C4 C5 N1 0(3)
C3 C4 C5 C6 178.6(17)
C4 C5 C6 N2 -176.3(16)
N1 C5 C6 N2 3(2)
C4 C5 C6 C7 4(3)
N1 C5 C6 C7 -177.0(17)
N2 C6 C7 C8 -1(3)
C5 C6 C7 C8 178.3(18)
C6 C7 C8 C9 4(3)
C7 C8 C9 C10 -5(3)
C8 C9 C10 N2 3(3)
N3 C11 C12 C13 -16(3)
N3 C11 C12 C17 160.8(18)
C17 C12 C13 C14 6(4)
C11 C12 C13 C14 -177(3)
C12 C13 C14 C15 -1(5)
C13 C14 C15 C16 -5(4)
C14 C15 C16 C17 6(4)
C15 C16 C17 C12 1(4)
C13 C12 C17 C16 -6(4)
C11 C12 C17 C16 177(2)
N3 C18 C19 N5 -1(2)
N3 C18 C19 C20 174.5(19)
N5 C19 C20 C21 -177.8(17)
C18 C19 C20 C21 7(3)
N5 C19 C20 C25 4(2)
C18 C19 C20 C25 -171(2)
C19 C20 C21 C22 177.2(18)
C25 C20 C21 C22 -5(3)
C20 C21 C22 C23 4(3)
C21 C22 C23 C24 -2(3)
C22 C23 C24 C25 3(3)
C23 C24 C25 C20 -4(3)
C23 C24 C25 Ir1 -179.3(14)
C21 C20 C25 C24 5(2)
C19 C20 C25 C24 -176.9(15)
C21 C20 C25 Ir1 -179.0(13)
C19 C20 C25 Ir1 -0.6(18)
N6 C26 C27 C28 -38(3)
N6 C26 C27 C32 141(2)
C32 C27 C28 C29 4(3)
C26 C27 C28 C29 -176(2)
C27 C28 C29 C30 3(4)
C28 C29 C30 C31 -7(5)
C29 C30 C31 C32 4(5)
C28 C27 C32 C31 -7(4)
C26 C27 C32 C31 173(3)
C30 C31 C32 C27 3(5)
N6 C33 C34 N8 4.3(19)
N6 C33 C34 C35 -179(2)
C33 C34 C35 C40 178(2)
N8 C34 C35 C40 -5(2)
C33 C34 C35 C36 1(4)
N8 C34 C35 C36 178.5(17)
C40 C35 C36 C37 0(3)
C34 C35 C36 C37 176(2)
C37 C38 C39 C40 2(4)
C39 C38 C37 C36 -5(5)
C35 C36 C37 C38 4(4)
C36 C35 C40 C39 -2(3)
C34 C35 C40 C39 -178.1(16)
C36 C35 C40 Ir1 -179.0(16)
C34 C35 C40 Ir1 5(2)
C38 C39 C40 C35 1(3)
C38 C39 C40 Ir1 177.7(17)
C2 C1 N1 C5 1(2)
C2 C1 N1 Ir1 178.8(12)
C4 C5 N1 C1 0(2)
C6 C5 N1 C1 -179.0(15)
C4 C5 N1 Ir1 -178.0(12)
C6 C5 N1 Ir1 2.8(18)
C7 C6 N2 C10 0(3)
C5 C6 N2 C10 -179.5(14)
C7 C6 N2 Ir1 172.5(14)
C5 C6 N2 Ir1 -7.3(19)
C9 C10 N2 C6 -1(2)
C9 C10 N2 Ir1 -172.8(13)
C19 C18 N3 N4 0(2)
C19 C18 N3 C11 -169.3(16)
C12 C11 N3 N4 -82(2)
C12 C11 N3 C18 86(2)
C18 N3 N4 N5 1.7(18)
C11 N3 N4 N5 171.4(14)
N3 N4 N5 C19 -2.4(18)
N3 N4 N5 Ir1 -168.5(11)
C18 C19 N5 N4 2.1(19)
C20 C19 N5 N4 -174.2(14)
C18 C19 N5 Ir1 170.7(12)
C20 C19 N5 Ir1 -6(2)
C34 C33 N6 N7 -2(2)
C34 C33 N6 C26 176.6(16)
C27 C26 N6 N7 -78(2)
C27 C26 N6 C33 103(2)
C33 N6 N7 N8 -0.5(18)
C26 N6 N7 N8 -179.6(13)
N6 N7 N8 C34 3.3(17)
N6 N7 N8 Ir1 175.9(9)
C33 C34 N8 N7 -5(2)
C35 C34 N8 N7 177.0(14)
C33 C34 N8 Ir1 -178.5(11)
C35 C34 N8 Ir1 3(2)
C35 C40 Ir1 N8 -2.4(14)
C39 C40 Ir1 N8 -178.9(17)
C35 C40 Ir1 N5 -178.2(14)
C39 C40 Ir1 N5 5.3(16)
C35 C40 Ir1 C25 -98.9(15)
C39 C40 Ir1 C25 84.7(16)
C35 C40 Ir1 N2 72(6)
C39 C40 Ir1 N2 -105(6)
C35 C40 Ir1 N1 83.6(14)
C39 C40 Ir1 N1 -92.8(16)
N7 N8 Ir1 C40 -173.0(14)
C34 N8 Ir1 C40 -0.8(12)
N7 N8 Ir1 N5 -125(5)
C34 N8 Ir1 N5 47(6)
N7 N8 Ir1 C25 -85.2(13)
C34 N8 Ir1 C25 87.0(12)
N7 N8 Ir1 N2 12.7(13)
C34 N8 Ir1 N2 -175.1(12)
N7 N8 Ir1 N1 88.3(13)
C34 N8 Ir1 N1 -99.5(12)
N4 N5 Ir1 C40 -102.9(14)
C19 N5 Ir1 C40 91.4(12)
N4 N5 Ir1 N8 -150(5)
C19 N5 Ir1 N8 44(6)
N4 N5 Ir1 C25 169.5(15)
C19 N5 Ir1 C25 3.8(12)
N4 N5 Ir1 N2 71.6(14)
C19 N5 Ir1 N2 -94.1(12)
N4 N5 Ir1 N1 -3.7(14)
C19 N5 Ir1 N1 -169.4(12)
C24 C25 Ir1 C40 75.6(16)
C20 C25 Ir1 C40 -100.2(13)
C24 C25 Ir1 N8 -2.3(16)
C20 C25 Ir1 N8 -178.0(12)
C24 C25 Ir1 N5 174.1(17)
C20 C25 Ir1 N5 -1.6(12)
C24 C25 Ir1 N2 -103.5(16)
C20 C25 Ir1 N2 80.8(12)
C24 C25 Ir1 N1 -123(4)
C20 C25 Ir1 N1 61(5)
C6 N2 Ir1 C40 19(6)
C10 N2 Ir1 C40 -169(5)
C6 N2 Ir1 N8 91.8(12)
C10 N2 Ir1 N8 -96.4(13)
C6 N2 Ir1 N5 -92.0(12)
C10 N2 Ir1 N5 79.8(13)
C6 N2 Ir1 C25 -170.7(12)
C10 N2 Ir1 C25 1.1(14)
C6 N2 Ir1 N1 6.7(12)
C10 N2 Ir1 N1 178.4(13)
C1 N1 Ir1 C40 -1.8(14)
C5 N1 Ir1 C40 176.3(11)
C1 N1 Ir1 N8 75.8(13)
C5 N1 Ir1 N8 -106.1(11)
C1 N1 Ir1 N5 -101.1(13)
C5 N1 Ir1 N5 76.9(11)
C1 N1 Ir1 C25 -163(4)
C5 N1 Ir1 C25 16(5)
C1 N1 Ir1 N2 177.0(14)
C5 N1 Ir1 N2 -4.9(10)
P1 F4A F3B F3A 53(5)
F6B F3A F3B F4A -70(8)
P1 F3A F3B F4A -63(7)
F6B F3A F3B P1 -7(2)
F5B F5A F4B P1 -2(17)
F6B F6A F5B F5A -9(5)
P1 F6A F5B F5A -5(3)
F6B F6A F5B P1 -4(3)
F4B F5A F5B F6A 1E1(2)
P1 F5A F5B F6A 5(3)
F4B F5A F5B P1 3(18)
P1 F3A F6B F6A -8(6)
F3B F3A F6B F6A -1(8)
F3B F3A F6B P1 6(2)
F5B F6A F6B F3A 13(9)
P1 F6A F6B F3A 8(7)
F5B F6A F6B P1 5(3)
F4B F5A P1 F6B 177(3)
F5B F5A P1 F6B -3(3)
F4B F5A P1 F3B 8(4)
F5B F5A P1 F3B -172.4(19)
F4B F5A P1 F1 91(3)
F5B F5A P1 F1 -89.8(15)
F4B F5A P1 F2 -92(3)
F5B F5A P1 F2 87.4(15)
F4B F5A P1 F6A 177(3)
F5B F5A P1 F6A -3.4(18)
F4B F5A P1 F4A -8(3)
F5B F5A P1 F4A 171.6(17)
F4B F5A P1 F5B -179(4)
F4B F5A P1 F3A 24(15)
F5B F5A P1 F3A -156(13)
F5B F5A P1 F4B 179(4)
F3A F6B P1 F5A -176(2)
F6A F6B P1 F5A 0(3)
F3A F6B P1 F3B -7(2)
F6A F6B P1 F3B 169.4(19)
F3A F6B P1 F1 -90.7(19)
F6A F6B P1 F1 85.7(16)
F3A F6B P1 F2 90.7(19)
F6A F6B P1 F2 -92.9(16)
F3A F6B P1 F6A -176(3)
F3A F6B P1 F4A 9(3)
F6A F6B P1 F4A -174.1(15)
F3A F6B P1 F5B -179(2)
F6A F6B P1 F5B -2.7(19)
F6A F6B P1 F3A 176(3)
F3A F6B P1 F4B -165(11)
F6A F6B P1 F4B 11(13)
F4A F3B P1 F5A -44(6)
F3A F3B P1 F5A 178.4(13)
F4A F3B P1 F6B 143(5)
F3A F3B P1 F6B 5.0(18)
F4A F3B P1 F1 -129(5)
F3A F3B P1 F1 93.3(11)
F4A F3B P1 F2 54(5)
F3A F3B P1 F2 -84.2(11)
F4A F3B P1 F6A 160(4)
F3A F3B P1 F6A 22(4)
F3A F3B P1 F4A -138(6)
F4A F3B P1 F5B -64(8)
F3A F3B P1 F5B 159(5)
F4A F3B P1 F3A 138(6)
F4A F3B P1 F4B -40(5)
F3A F3B P1 F4B -177.7(15)
F5B F6A P1 F5A 4(2)
F6B F6A P1 F5A -180.0(19)
F5B F6A P1 F6B -176(3)
F5B F6A P1 F3B 162(3)
F6B F6A P1 F3B -22(4)
F5B F6A P1 F1 91.3(18)
F6B F6A P1 F1 -92.6(18)
F5B F6A P1 F2 -90.1(18)
F6B F6A P1 F2 86.0(18)
F5B F6A P1 F4A -146(7)
F6B F6A P1 F4A 30(7)
F6B F6A P1 F5B 176(3)
F5B F6A P1 F3A -178.4(19)
F6B F6A P1 F3A -2.3(19)
F5B F6A P1 F4B 6(2)
F6B F6A P1 F4B -178.3(19)
F3B F4A P1 F5A 140(5)
F3B F4A P1 F6B -44(6)
F3B F4A P1 F1 52(6)
F3B F4A P1 F2 -127(5)
F3B F4A P1 F6A -70(9)
F3B F4A P1 F5B 151(5)
F3B F4A P1 F3A -38(5)
F3B F4A P1 F4B 136(6)
F6A F5B P1 F5A -175(3)
F6A F5B P1 F6B 3(2)
F5A F5B P1 F6B 178.0(18)
F6A F5B P1 F3B -151(5)
F5A F5B P1 F3B 24(6)
F6A F5B P1 F1 -86.8(17)
F5A F5B P1 F1 88.3(14)
F6A F5B P1 F2 90.2(17)
F5A F5B P1 F2 -94.7(15)
F5A F5B P1 F6A 175(3)
F6A F5B P1 F4A 170(2)
F5A F5B P1 F4A -15(3)
F6A F5B P1 F3A 2(3)
F5A F5B P1 F3A 177.2(15)
F6A F5B P1 F4B -175(2)
F5A F5B P1 F4B -0.3(18)
F6B F3A P1 F5A 156(13)
F3B F3A P1 F5A -17(14)
F3B F3A P1 F6B -172(3)
F6B F3A P1 F3B 172(3)
F6B F3A P1 F1 89(2)
F3B F3A P1 F1 -83.1(15)
F6B F3A P1 F2 -88(2)
F3B F3A P1 F2 99.8(16)
F6B F3A P1 F6A 3(2)
F3B F3A P1 F6A -169.8(17)
F6B F3A P1 F4A -172(2)
F3B F3A P1 F4A 15.6(19)
F6B F3A P1 F5B 1(3)
F3B F3A P1 F5B -171(2)
F6B F3A P1 F4B 177(3)
F3B F3A P1 F4B 4(3)
F5A F4B P1 F6B -13(13)
F5A F4B P1 F3B -172(3)
F5A F4B P1 F1 -88(3)
F5A F4B P1 F2 90(3)
F5A F4B P1 F6A -3(4)
F5A F4B P1 F4A 171(3)
F5A F4B P1 F5B 0(3)
F5A F4B P1 F3A -176(2)
